data_7238612
loop_
_publ_author_name
'Sarma, Monima'
'Chatterjee, Tanmay'
'Das, Samar K.'

_publ_section_title
;
 Ammonium--crown ether based host--guest systems: N--H&#x22EF;O hydrogen
 bond directed guest inclusion featuring N--H donor functionalities in
 angular geometry
;
_journal_issue 9
_journal_name_full 'RSC Advances'
_journal_page_first 3920
_journal_paper_doi 10.1039/c2ra20109g
_journal_volume 2
_journal_year 2012
_chemical_formula_moiety '2(C14 H20 O5),2(C5 H8 N2), 4(Cl O4), 2(H2 O)'
_chemical_formula_sum 'C38 H60 Cl4 N4 O28'
_chemical_formula_weight 1162.70
_space_group_IT_number 14
_space_group_name_Hall '-P 2yn'
_space_group_name_H-M_alt 'P 1 21/n 1'
_symmetry_cell_setting monoclinic
_symmetry_space_group_name_Hall '-P 2yn'
_symmetry_space_group_name_H-M 'P 1 21/n 1'
_atom_sites_solution_hydrogens geom
_atom_sites_solution_primary direct
_atom_sites_solution_secondary difmap
_audit_creation_method SHELXL-97
_cell_angle_alpha 90.00
_cell_angle_beta 112.756(1)
_cell_angle_gamma 90.00
_cell_formula_units_Z 4
_cell_length_a 17.7353(14)
_cell_length_b 15.4444(12)
_cell_length_c 19.7642(16)
_cell_measurement_reflns_used 7692
_cell_measurement_temperature 100(2)
_cell_measurement_theta_max 26.00
_cell_measurement_theta_min 2.48
_cell_volume 4992.2(7)
_computing_structure_refinement 'SHELXL-97 (Sheldrick, 1997)'
_computing_structure_solution 'SHELXS-97 (Sheldrick, 1990)'
_diffrn_ambient_temperature 100(2)
_diffrn_measured_fraction_theta_full 1.000
_diffrn_measured_fraction_theta_max 1.000
_diffrn_measurement_device_type 'CCD Area detector'
_diffrn_measurement_method 'Phi and Omega Scans'
_diffrn_radiation_monochromator graphite
_diffrn_radiation_source 'fine-focus sealed tube'
_diffrn_radiation_type MoK\a
_diffrn_radiation_wavelength 0.71073
_diffrn_reflns_av_R_equivalents 0.0419
_diffrn_reflns_av_sigmaI/netI 0.0301
_diffrn_reflns_limit_h_max 21
_diffrn_reflns_limit_h_min -21
_diffrn_reflns_limit_k_max 18
_diffrn_reflns_limit_k_min -18
_diffrn_reflns_limit_l_max 23
_diffrn_reflns_limit_l_min -23
_diffrn_reflns_number 47292
_diffrn_reflns_theta_full 25.00
_diffrn_reflns_theta_max 25.00
_diffrn_reflns_theta_min 1.31
_exptl_absorpt_coefficient_mu 0.334
_exptl_absorpt_correction_T_max 0.9547
_exptl_absorpt_correction_T_min 0.9065
_exptl_absorpt_correction_type empirical
_exptl_absorpt_process_details 'Bruker SADABS'
_exptl_crystal_colour Colorless
_exptl_crystal_density_diffrn 1.542
_exptl_crystal_density_method 'not measured'
_exptl_crystal_description Block
_exptl_crystal_F_000 2424
_exptl_crystal_size_max 0.30
_exptl_crystal_size_mid 0.20
_exptl_crystal_size_min 0.14
_refine_diff_density_max 1.252
_refine_diff_density_min -0.749
_refine_diff_density_rms 0.078
_refine_ls_extinction_method none
_refine_ls_goodness_of_fit_ref 1.074
_refine_ls_hydrogen_treatment mixed
_refine_ls_matrix_type full
_refine_ls_number_parameters 754
_refine_ls_number_reflns 8790
_refine_ls_number_restraints 0
_refine_ls_restrained_S_all 1.074
_refine_ls_R_factor_all 0.0732
_refine_ls_R_factor_gt 0.0647
_refine_ls_shift/su_max 0.001
_refine_ls_shift/su_mean 0.000
_refine_ls_structure_factor_coef Fsqd
_refine_ls_weighting_details 'calc w=1/[\s^2^(Fo^2^)+(0.0575P)^2^+13.4466P] where P=(Fo^2^+2Fc^2^)/3'
_refine_ls_weighting_scheme calc
_refine_ls_wR_factor_gt 0.1502
_refine_ls_wR_factor_ref 0.1559
_reflns_number_gt 7709
_reflns_number_total 8790
_reflns_threshold_expression >2sigma(I)
_cod_data_source_file c2ra20109g.txt
_cod_data_source_block 3AP-B15C5
_cod_original_sg_symbol_H-M 'P 21/n'
_cod_database_code 7238612

loop_
_symmetry_equiv_pos_as_xyz
'x, y, z'
'-x+1/2, y+1/2, -z+1/2'
'-x, -y, -z'
'x-1/2, -y-1/2, z-1/2'

loop_
_atom_site_label
_atom_site_type_symbol
_atom_site_fract_x
_atom_site_fract_y
_atom_site_fract_z
_atom_site_U_iso_or_equiv
_atom_site_adp_type
_atom_site_occupancy
_atom_site_symmetry_multiplicity
_atom_site_calc_flag
_atom_site_refinement_flags
C1 C 0.7304(2) 0.1783(2) 0.41367(18) 0.0265(8) Uani 1 1 d .
C2 C 0.6911(3) 0.1019(2) 0.38463(19) 0.0364(9) Uani 1 1 d .
H2 H 0.6346 0.0949 0.3747 0.044 Uiso 1 1 calc R
C3 C 0.7354(3) 0.0345(2) 0.3698(2) 0.0448(12) Uani 1 1 d .
H3 H 0.7087 -0.0185 0.3505 0.054 Uiso 1 1 calc R
C4 C 0.8164(3) 0.0440(3) 0.3828(2) 0.0446(11) Uani 1 1 d .
H4 H 0.8454 -0.0024 0.3723 0.053 Uiso 1 1 calc R
C5 C 0.8565(3) 0.1210(3) 0.4113(2) 0.0364(9) Uani 1 1 d .
H5 H 0.9126 0.1281 0.4193 0.044 Uiso 1 1 calc R
C6 C 0.8139(2) 0.1874(2) 0.42777(18) 0.0262(8) Uani 1 1 d .
C7 C 0.9319(2) 0.2788(3) 0.4826(2) 0.0304(8) Uani 1 1 d .
H7A H 0.9488 0.2857 0.4408 0.036 Uiso 1 1 calc R
H7B H 0.9616 0.2290 0.5127 0.036 Uiso 1 1 calc R
C8 C 0.9488(2) 0.3592(3) 0.5276(2) 0.0333(9) Uani 1 1 d .
H8A H 0.9313 0.3518 0.5691 0.040 Uiso 1 1 calc R
H8B H 1.0081 0.3719 0.5477 0.040 Uiso 1 1 calc R
C9 C 0.9048(2) 0.5059(3) 0.5223(2) 0.0354(9) Uani 1 1 d .
H9A H 0.8923 0.5563 0.4889 0.042 Uiso 1 1 calc R
H9B H 0.9603 0.5143 0.5604 0.042 Uiso 1 1 calc R
C10 C 0.8445(2) 0.5032(3) 0.5586(2) 0.0371(9) Uani 1 1 d .
H10A H 0.8554 0.4523 0.5915 0.044 Uiso 1 1 calc R
H10B H 0.8495 0.5561 0.5882 0.044 Uiso 1 1 calc R
C11 C 0.7026(2) 0.4859(3) 0.5317(2) 0.0344(9) Uani 1 1 d .
H11A H 0.7027 0.5355 0.5634 0.041 Uiso 1 1 calc R
H11B H 0.7134 0.4323 0.5615 0.041 Uiso 1 1 calc R
C12 C 0.6217(2) 0.4796(3) 0.4685(2) 0.0345(9) Uani 1 1 d .
H12A H 0.5777 0.4753 0.4875 0.041 Uiso 1 1 calc R
H12B H 0.6124 0.5329 0.4385 0.041 Uiso 1 1 calc R
C13 C 0.5931(3) 0.3286(3) 0.4492(2) 0.0406(10) Uani 1 1 d .
H13A H 0.5339 0.3315 0.4390 0.049 Uiso 1 1 calc R
H13B H 0.6232 0.3237 0.5030 0.049 Uiso 1 1 calc R
C14 C 0.6102(2) 0.2509(3) 0.4122(2) 0.0354(9) Uani 1 1 d .
H14A H 0.5920 0.1975 0.4290 0.042 Uiso 1 1 calc R
H14B H 0.5812 0.2555 0.3583 0.042 Uiso 1 1 calc R
C15 C 0.7269(3) 0.5930(3) 0.8802(2) 0.0351(9) Uani 1 1 d .
C16 C 0.7092(3) 0.6745(3) 0.8504(2) 0.0477(12) Uani 1 1 d .
H16 H 0.6538 0.6915 0.8253 0.057 Uiso 1 1 calc R
C17 C 0.7714(4) 0.7319(3) 0.8569(3) 0.0557(14) Uani 1 1 d .
H17 H 0.7589 0.7884 0.8366 0.067 Uiso 1 1 calc R
C18 C 0.8512(4) 0.7067(3) 0.8927(3) 0.0550(14) Uani 1 1 d .
H18 H 0.8939 0.7451 0.8947 0.066 Uiso 1 1 calc R
C19 C 0.8708(3) 0.6261(3) 0.9259(2) 0.0438(11) Uani 1 1 d .
H19 H 0.9263 0.6100 0.9516 0.053 Uiso 1 1 calc R
C20 C 0.8082(3) 0.5690(2) 0.9213(2) 0.0346(9) Uani 1 1 d .
C21 C 0.9006(2) 0.4677(3) 1.0035(2) 0.0370(9) Uani 1 1 d .
H21A H 0.9248 0.5162 1.0378 0.044 Uiso 1 1 calc R
H21B H 0.9357 0.4558 0.9759 0.044 Uiso 1 1 calc R
C22 C 0.8941(2) 0.3889(3) 1.0448(2) 0.0366(9) Uani 1 1 d .
H22A H 0.9482 0.3748 1.0832 0.044 Uiso 1 1 calc R
H22B H 0.8554 0.3998 1.0689 0.044 Uiso 1 1 calc R
C23 C 0.8572(2) 0.2399(3) 1.0293(2) 0.0374(9) Uani 1 1 d .
H23A H 0.9046 0.2336 1.0765 0.045 Uiso 1 1 calc R
H23B H 0.8578 0.1903 0.9977 0.045 Uiso 1 1 calc R
C24 C 0.7798(2) 0.2369(3) 1.0434(2) 0.0339(9) Uani 1 1 d .
H24A H 0.7776 0.1827 1.0693 0.041 Uiso 1 1 calc R
H24B H 0.7779 0.2865 1.0745 0.041 Uiso 1 1 calc R
C25 C 0.6365(2) 0.2558(2) 0.9817(2) 0.0285(8) Uani 1 1 d .
H25A H 0.6386 0.2302 1.0283 0.034 Uiso 1 1 calc R
H25B H 0.5921 0.2266 0.9410 0.034 Uiso 1 1 calc R
C26 C 0.6173(2) 0.3509(2) 0.9806(2) 0.0306(8) Uani 1 1 d .
H26A H 0.5706 0.3599 0.9955 0.037 Uiso 1 1 calc R
H26B H 0.6651 0.3826 1.0152 0.037 Uiso 1 1 calc R
C27 C 0.5617(2) 0.4669(3) 0.8942(2) 0.0402(10) Uani 1 1 d .
H27A H 0.5263 0.4736 0.9222 0.048 Uiso 1 1 calc R
H27B H 0.5267 0.4725 0.8415 0.048 Uiso 1 1 calc R
C28 C 0.6232(2) 0.5378(2) 0.9152(2) 0.0321(8) Uani 1 1 d .
H28A H 0.5957 0.5948 0.9090 0.039 Uiso 1 1 calc R
H28B H 0.6611 0.5316 0.9671 0.039 Uiso 1 1 calc R
C29 C 0.2196(2) 0.2338(2) 0.32957(18) 0.0290(8) Uani 1 1 d .
C30 C 0.1465(3) 0.2770(3) 0.2986(2) 0.0389(10) Uani 1 1 d .
H30 H 0.0971 0.2500 0.2954 0.047 Uiso 1 1 calc R
C31 C 0.1454(4) 0.3587(3) 0.2727(2) 0.0559(14) Uani 1 1 d .
H31 H 0.0951 0.3891 0.2515 0.067 Uiso 1 1 calc R
C32 C 0.2159(5) 0.3966(3) 0.2771(2) 0.0673(18) Uani 1 1 d .
H32 H 0.2153 0.4533 0.2583 0.081 Uiso 1 1 calc R
C33 C 0.2902(3) 0.2724(3) 0.3345(2) 0.0410(10) Uani 1 1 d .
H33 H 0.3409 0.2428 0.3561 0.049 Uiso 1 1 calc R
C34 C 0.26354(19) 0.5135(2) 0.66389(16) 0.0179(6) Uani 1 1 d .
C35 C 0.3360(2) 0.4670(2) 0.68852(17) 0.0215(7) Uani 1 1 d .
H35 H 0.3837 0.4902 0.6845 0.026 Uiso 1 1 calc R
C36 C 0.3375(2) 0.3862(2) 0.71904(18) 0.0247(7) Uani 1 1 d .
H36 H 0.3863 0.3528 0.7357 0.030 Uiso 1 1 calc R
C37 C 0.2680(2) 0.3543(2) 0.72526(18) 0.0253(7) Uani 1 1 d .
H37 H 0.2684 0.2989 0.7463 0.030 Uiso 1 1 calc R
C38 C 0.1955(2) 0.4803(2) 0.67120(17) 0.0190(7) Uani 1 1 d .
H38 H 0.1459 0.5123 0.6551 0.023 Uiso 1 1 calc R
Cl1 Cl 0.08798(5) 0.18813(5) 0.69187(4) 0.0243(2) Uani 1 1 d .
Cl2 Cl 0.08111(5) 0.66090(5) 0.72147(4) 0.0263(2) Uani 1 1 d .
Cl3 Cl 0.41805(5) 0.10185(6) 0.30605(5) 0.0314(2) Uani 1 1 d .
Cl4 Cl 0.07659(6) 0.06200(8) 0.16874(5) 0.0443(3) Uani 1 1 d .
H4N H 0.156(3) 0.385(3) 0.706(2) 0.035(11) Uiso 1 1 d .
H1NA H 0.178(3) 0.135(3) 0.375(3) 0.065(16) Uiso 1 1 d .
H3NA H 0.294(2) 0.602(3) 0.607(2) 0.030(10) Uiso 1 1 d .
H1NB H 0.266(3) 0.147(3) 0.390(3) 0.040 Uiso 1 1 d .
H3NB H 0.210(3) 0.609(2) 0.599(2) 0.025(10) Uiso 1 1 d .
H1NC H 0.228(4) 0.115(4) 0.322(4) 0.10(2) Uiso 1 1 d .
H3NC H 0.272(2) 0.638(3) 0.665(2) 0.028(10) Uiso 1 1 d .
N1 N 0.2212(3) 0.1459(2) 0.3568(2) 0.0430(9) Uani 1 1 d .
N2 N 0.2873(3) 0.3530(3) 0.30845(19) 0.0595(12) Uani 1 1 d .
N3 N 0.25982(19) 0.59851(18) 0.63149(17) 0.0190(6) Uani 1 1 d .
N4 N 0.20016(19) 0.40208(18) 0.70141(15) 0.0228(6) Uani 1 1 d .
O1 O 0.69672(14) 0.24936(15) 0.43188(13) 0.0274(5) Uani 1 1 d .
O2 O 0.84590(14) 0.26590(16) 0.45736(13) 0.0284(6) Uani 1 1 d .
O3 O 0.90431(14) 0.42920(16) 0.48152(12) 0.0276(5) Uani 1 1 d .
O4 O 0.76399(15) 0.49745(16) 0.50256(13) 0.0301(6) Uani 1 1 d .
O5 O 0.61791(15) 0.40549(16) 0.42298(13) 0.0281(6) Uani 1 1 d .
O6 O 0.66684(17) 0.53128(17) 0.86821(14) 0.0350(6) Uani 1 1 d .
O7 O 0.81928(15) 0.48939(17) 0.95380(14) 0.0329(6) Uani 1 1 d .
O8 O 0.86577(16) 0.31845(17) 0.99468(14) 0.0341(6) Uani 1 1 d .
O9 O 0.71239(15) 0.24074(16) 0.97456(13) 0.0289(6) Uani 1 1 d .
O10 O 0.59725(16) 0.38168(16) 0.90734(14) 0.0330(6) Uani 1 1 d .
O11 O 0.14952(15) 0.22350(16) 0.75803(13) 0.0293(6) Uani 1 1 d .
O12 O 0.00878(15) 0.21784(17) 0.68565(16) 0.0392(7) Uani 1 1 d .
O13 O 0.09130(18) 0.09657(18) 0.69534(17) 0.0479(8) Uani 1 1 d .
O14 O 0.10431(18) 0.2191(2) 0.63071(14) 0.0476(8) Uani 1 1 d .
O15 O 0.15544(18) 0.66600(19) 0.70893(19) 0.0503(8) Uani 1 1 d .
O19A O 0.4519(3) 0.1372(3) 0.3801(2) 0.0624(16) Uani 0.809(9) 1 d P
O19B O 0.3916(11) 0.0961(19) 0.2232(9) 0.072(9) Uani 0.191(9) 1 d P
O20A O 0.4233(2) 0.1645(3) 0.2576(2) 0.0463(17) Uani 0.836(12) 1 d P
O20B O 0.4825(12) 0.066(2) 0.3435(16) 0.060(10) Uani 0.164(12) 1 d P
O21A O 0.4657(3) 0.0263(3) 0.3058(4) 0.0516(14) Uani 0.843(11) 1 d P
O21B O 0.4304(10) 0.2029(12) 0.3116(11) 0.038(7) Uani 0.157(11) 1 d P
O22 O 0.33747(18) 0.0784(2) 0.2954(2) 0.0612(10) Uani 1 1 d .
O23 O 0.1597(3) 0.0726(4) 0.2135(2) 0.111(2) Uani 1 1 d .
O24 O 0.0263(2) 0.0490(4) 0.2019(2) 0.111(2) Uani 1 1 d .
O25 O 0.0475(3) 0.1045(4) 0.1033(2) 0.123(2) Uani 1 1 d .
O27 O 0.04847(14) 0.40313(16) 0.70290(13) 0.0273(5) Uani 1 1 d .
O26A O 0.0742(4) -0.0473(5) 0.1598(4) 0.0645(19) Uiso 0.50 1 d P
O16A O 0.0385(3) 0.5854(3) 0.6889(3) 0.0365(14) Uani 0.773(12) 1 d P
O17A O 0.0997(3) 0.6674(3) 0.7963(2) 0.0513(17) Uani 0.777(12) 1 d P
O17B O 0.0088(11) 0.6291(14) 0.6625(9) 0.058(6) Uani 0.223(12) 1 d P
O18A O 0.0339(2) 0.7367(2) 0.68428(18) 0.0359(10) Uani 0.802(7) 1 d P
O16B O 0.0561(10) 0.7168(10) 0.7670(9) 0.051(6) Uani 0.227(12) 1 d P
O18B O 0.0973(9) 0.5758(9) 0.7730(7) 0.038(4) Uani 0.198(7) 1 d P
O26B O 0.0905(5) -0.0013(6) 0.1256(5) 0.081(2) Uiso 0.50 1 d P
O28 O 0.0559(3) -0.1472(3) 0.1963(3) 0.060(2) Uani 0.602(11) 1 d P

loop_
_atom_site_aniso_label
_atom_site_aniso_U_11
_atom_site_aniso_U_22
_atom_site_aniso_U_33
_atom_site_aniso_U_23
_atom_site_aniso_U_13
_atom_site_aniso_U_12
C1 0.037(2) 0.0224(18) 0.0172(16) 0.0065(13) 0.0070(15) 0.0023(15)
C2 0.053(3) 0.030(2) 0.0220(18) 0.0077(15) 0.0103(18) -0.0084(18)
C3 0.091(4) 0.0167(19) 0.026(2) 0.0023(15) 0.021(2) -0.004(2)
C4 0.083(4) 0.026(2) 0.028(2) 0.0078(17) 0.025(2) 0.018(2)
C5 0.052(3) 0.034(2) 0.0232(18) 0.0099(16) 0.0146(18) 0.0185(19)
C6 0.033(2) 0.0237(18) 0.0170(16) 0.0060(14) 0.0045(15) 0.0050(15)
C7 0.0191(17) 0.044(2) 0.0254(18) 0.0077(16) 0.0059(14) 0.0099(16)
C8 0.0203(18) 0.050(2) 0.0232(18) 0.0057(17) 0.0010(15) -0.0017(16)
C9 0.037(2) 0.036(2) 0.030(2) -0.0093(17) 0.0091(17) -0.0124(17)
C10 0.046(2) 0.038(2) 0.0241(19) -0.0097(16) 0.0096(17) -0.0079(18)
C11 0.047(2) 0.038(2) 0.0268(19) 0.0025(16) 0.0229(18) 0.0126(18)
C12 0.039(2) 0.039(2) 0.036(2) 0.0081(17) 0.0256(18) 0.0158(18)
C13 0.038(2) 0.043(2) 0.054(3) 0.014(2) 0.033(2) 0.0013(18)
C14 0.027(2) 0.034(2) 0.049(2) 0.0117(18) 0.0182(18) -0.0055(16)
C15 0.052(3) 0.032(2) 0.031(2) -0.0075(16) 0.0264(19) -0.0050(18)
C16 0.083(3) 0.031(2) 0.044(2) -0.0010(19) 0.041(2) 0.005(2)
C17 0.110(5) 0.026(2) 0.055(3) -0.006(2) 0.058(3) -0.003(3)
C18 0.100(4) 0.036(2) 0.056(3) -0.017(2) 0.060(3) -0.024(3)
C19 0.061(3) 0.042(2) 0.041(2) -0.0138(19) 0.035(2) -0.018(2)
C20 0.051(2) 0.030(2) 0.032(2) -0.0087(16) 0.0272(19) -0.0111(18)
C21 0.029(2) 0.043(2) 0.040(2) -0.0088(18) 0.0149(18) -0.0131(17)
C22 0.026(2) 0.048(2) 0.033(2) -0.0052(18) 0.0095(17) -0.0047(17)
C23 0.034(2) 0.038(2) 0.039(2) 0.0035(18) 0.0129(18) 0.0051(17)
C24 0.036(2) 0.038(2) 0.0257(19) 0.0066(16) 0.0103(17) -0.0022(17)
C25 0.0302(19) 0.0278(19) 0.0284(19) 0.0025(15) 0.0124(16) -0.0048(15)
C26 0.032(2) 0.032(2) 0.0282(19) 0.0000(15) 0.0120(16) -0.0037(16)
C27 0.033(2) 0.034(2) 0.048(2) 0.0069(18) 0.0095(19) 0.0043(17)
C28 0.040(2) 0.028(2) 0.033(2) 0.0071(16) 0.0193(17) 0.0096(16)
C29 0.043(2) 0.030(2) 0.0167(16) 0.0016(14) 0.0148(16) 0.0087(17)
C30 0.048(2) 0.050(3) 0.0238(19) 0.0047(18) 0.0202(18) 0.017(2)
C31 0.095(4) 0.050(3) 0.036(2) 0.016(2) 0.040(3) 0.036(3)
C32 0.158(6) 0.029(2) 0.025(2) 0.0043(19) 0.046(3) 0.007(3)
C33 0.042(2) 0.058(3) 0.0212(19) 0.0017(18) 0.0112(17) 0.000(2)
C34 0.0243(17) 0.0157(16) 0.0146(15) -0.0019(12) 0.0086(13) -0.0002(13)
C35 0.0219(17) 0.0239(18) 0.0209(16) -0.0019(13) 0.0106(14) 0.0000(13)
C36 0.0311(19) 0.0202(17) 0.0222(17) 0.0018(14) 0.0097(15) 0.0061(14)
C37 0.040(2) 0.0158(16) 0.0204(17) -0.0008(13) 0.0115(15) -0.0015(15)
C38 0.0216(17) 0.0186(16) 0.0170(15) -0.0014(12) 0.0077(13) 0.0010(13)
Cl1 0.0242(4) 0.0196(4) 0.0241(4) -0.0019(3) 0.0038(3) 0.0022(3)
Cl2 0.0252(4) 0.0243(4) 0.0245(4) -0.0063(3) 0.0043(3) 0.0025(3)
Cl3 0.0260(5) 0.0330(5) 0.0399(5) -0.0003(4) 0.0181(4) -0.0051(4)
Cl4 0.0334(5) 0.0672(7) 0.0329(5) -0.0095(5) 0.0134(4) -0.0280(5)
N1 0.074(3) 0.0323(19) 0.0326(19) 0.0061(16) 0.0312(19) 0.0163(19)
N2 0.093(3) 0.062(3) 0.0243(18) -0.0073(19) 0.023(2) -0.032(3)
N3 0.0217(16) 0.0172(14) 0.0198(15) 0.0007(12) 0.0099(13) 0.0016(12)
N4 0.0283(16) 0.0206(15) 0.0224(15) -0.0027(12) 0.0130(13) -0.0067(13)
O1 0.0253(13) 0.0234(13) 0.0324(13) 0.0037(10) 0.0100(11) 0.0006(10)
O2 0.0222(12) 0.0287(13) 0.0289(13) -0.0005(11) 0.0040(10) 0.0046(10)
O3 0.0243(13) 0.0337(14) 0.0213(12) -0.0006(10) 0.0049(10) -0.0042(10)
O4 0.0377(15) 0.0328(14) 0.0226(13) -0.0031(11) 0.0149(11) 0.0009(11)
O5 0.0286(13) 0.0307(14) 0.0308(13) 0.0075(11) 0.0181(11) 0.0062(11)
O6 0.0448(16) 0.0347(15) 0.0284(14) -0.0056(11) 0.0174(12) -0.0051(12)
O7 0.0315(14) 0.0340(15) 0.0344(14) -0.0019(11) 0.0142(12) -0.0096(11)
O8 0.0323(14) 0.0384(15) 0.0349(14) -0.0025(12) 0.0165(12) -0.0046(12)
O9 0.0307(14) 0.0323(14) 0.0244(12) 0.0028(10) 0.0115(11) -0.0015(11)
O10 0.0356(15) 0.0282(14) 0.0311(14) 0.0044(11) 0.0085(12) 0.0009(11)
O11 0.0279(13) 0.0308(14) 0.0239(13) -0.0005(10) 0.0043(11) 0.0012(11)
O12 0.0225(13) 0.0285(14) 0.0602(18) -0.0023(13) 0.0089(13) 0.0002(11)
O13 0.0466(18) 0.0220(14) 0.061(2) -0.0050(13) 0.0058(15) 0.0043(12)
O14 0.0477(18) 0.068(2) 0.0218(14) 0.0050(13) 0.0075(13) 0.0013(15)
O15 0.0419(17) 0.0408(17) 0.078(2) -0.0150(16) 0.0336(17) -0.0124(14)
O19A 0.081(3) 0.056(3) 0.042(2) -0.008(2) 0.015(2) -0.023(2)
O19B 0.045(11) 0.15(3) 0.027(9) 0.000(11) 0.021(8) -0.001(12)
O20A 0.051(2) 0.041(3) 0.057(3) 0.016(2) 0.031(2) 0.0124(18)
O20B 0.019(10) 0.07(2) 0.064(18) 0.033(15) -0.011(11) 0.002(11)
O21A 0.042(3) 0.034(2) 0.087(4) 0.016(2) 0.035(3) 0.0105(19)
O21B 0.025(10) 0.050(12) 0.043(13) 0.000(9) 0.018(8) -0.009(8)
O22 0.0335(17) 0.0456(19) 0.118(3) -0.0069(19) 0.0443(19) -0.0063(14)
O23 0.077(3) 0.200(6) 0.041(2) -0.005(3) 0.007(2) -0.075(3)
O24 0.058(2) 0.230(6) 0.066(3) 0.076(3) 0.045(2) 0.074(3)
O25 0.108(4) 0.192(6) 0.038(2) 0.033(3) -0.006(2) -0.106(4)
O27 0.0275(13) 0.0265(13) 0.0292(13) 0.0003(10) 0.0125(11) 0.0010(10)
O16A 0.032(2) 0.021(2) 0.057(3) -0.007(2) 0.018(2) -0.0067(18)
O17A 0.076(3) 0.052(3) 0.023(2) 0.0033(19) 0.016(2) 0.011(3)
O17B 0.064(11) 0.042(11) 0.043(9) -0.002(8) -0.007(8) 0.005(9)
O18A 0.035(2) 0.0261(19) 0.038(2) 0.0027(14) 0.0047(15) 0.0051(14)
O16B 0.052(10) 0.039(10) 0.066(11) -0.014(8) 0.029(9) -0.011(8)
O18B 0.051(9) 0.032(8) 0.026(7) 0.008(6) 0.008(6) 0.009(6)
O28 0.042(3) 0.042(3) 0.067(4) 0.018(3) -0.011(3) -0.007(2)

loop_
_atom_type_symbol
_atom_type_description
_atom_type_scat_dispersion_real
_atom_type_scat_dispersion_imag
_atom_type_scat_source
C C 0.0033 0.0016 'International Tables Vol C Tables 4.2.6.8 and 6.1.1.4'
H H 0.0000 0.0000 'International Tables Vol C Tables 4.2.6.8 and 6.1.1.4'
N N 0.0061 0.0033 'International Tables Vol C Tables 4.2.6.8 and 6.1.1.4'
O O 0.0106 0.0060 'International Tables Vol C Tables 4.2.6.8 and 6.1.1.4'
Cl Cl 0.1484 0.1585 'International Tables Vol C Tables 4.2.6.8 and 6.1.1.4'

loop_
_geom_angle_atom_site_label_1
_geom_angle_atom_site_label_2
_geom_angle_atom_site_label_3
_geom_angle
O1 C1 C2 126.6(4)
O1 C1 C6 113.8(3)
C2 C1 C6 119.5(4)
C1 C2 C3 119.2(4)
C1 C2 H2 120.4
C3 C2 H2 120.4
C4 C3 C2 121.1(4)
C4 C3 H3 119.5
C2 C3 H3 119.5
C3 C4 C5 120.3(4)
C3 C4 H4 119.8
C5 C4 H4 119.8
C6 C5 C4 119.2(4)
C6 C5 H5 120.4
C4 C5 H5 120.4
O2 C6 C5 125.6(3)
O2 C6 C1 113.8(3)
C5 C6 C1 120.6(4)
O2 C7 C8 105.5(3)
O2 C7 H7A 110.6
C8 C7 H7A 110.6
O2 C7 H7B 110.6
C8 C7 H7B 110.6
H7A C7 H7B 108.8
O3 C8 C7 108.4(3)
O3 C8 H8A 110.0
C7 C8 H8A 110.0
O3 C8 H8B 110.0
C7 C8 H8B 110.0
H8A C8 H8B 108.4
O3 C9 C10 113.3(3)
O3 C9 H9A 108.9
C10 C9 H9A 108.9
O3 C9 H9B 108.9
C10 C9 H9B 108.9
H9A C9 H9B 107.7
O4 C10 C9 108.3(3)
O4 C10 H10A 110.0
C9 C10 H10A 110.0
O4 C10 H10B 110.0
C9 C10 H10B 110.0
H10A C10 H10B 108.4
O4 C11 C12 107.8(3)
O4 C11 H11A 110.1
C12 C11 H11A 110.1
O4 C11 H11B 110.1
C12 C11 H11B 110.1
H11A C11 H11B 108.5
O5 C12 C11 111.7(3)
O5 C12 H12A 109.3
C11 C12 H12A 109.3
O5 C12 H12B 109.3
C11 C12 H12B 109.3
H12A C12 H12B 107.9
O5 C13 C14 109.8(3)
O5 C13 H13A 109.7
C14 C13 H13A 109.7
O5 C13 H13B 109.7
C14 C13 H13B 109.7
H13A C13 H13B 108.2
O1 C14 C13 106.3(3)
O1 C14 H14A 110.5
C13 C14 H14A 110.5
O1 C14 H14B 110.5
C13 C14 H14B 110.5
H14A C14 H14B 108.7
C16 C15 O6 121.7(4)
C16 C15 C20 120.2(4)
O6 C15 C20 118.0(3)
C15 C16 C17 120.4(5)
C15 C16 H16 119.8
C17 C16 H16 119.8
C18 C17 C16 119.5(4)
C18 C17 H17 120.2
C16 C17 H17 120.2
C17 C18 C19 121.2(4)
C17 C18 H18 119.4
C19 C18 H18 119.4
C18 C19 C20 119.3(5)
C18 C19 H19 120.3
C20 C19 H19 120.3
O7 C20 C19 125.0(4)
O7 C20 C15 115.9(3)
C19 C20 C15 119.1(4)
O7 C21 C22 107.1(3)
O7 C21 H21A 110.3
C22 C21 H21A 110.3
O7 C21 H21B 110.3
C22 C21 H21B 110.3
H21A C21 H21B 108.6
O8 C22 C21 108.8(3)
O8 C22 H22A 109.9
C21 C22 H22A 109.9
O8 C22 H22B 109.9
C21 C22 H22B 109.9
H22A C22 H22B 108.3
O8 C23 C24 112.8(3)
O8 C23 H23A 109.0
C24 C23 H23A 109.0
O8 C23 H23B 109.0
C24 C23 H23B 109.0
H23A C23 H23B 107.8
O9 C24 C23 108.1(3)
O9 C24 H24A 110.1
C23 C24 H24A 110.1
O9 C24 H24B 110.1
C23 C24 H24B 110.1
H24A C24 H24B 108.4
O9 C25 C26 112.0(3)
O9 C25 H25A 109.2
C26 C25 H25A 109.2
O9 C25 H25B 109.2
C26 C25 H25B 109.2
H25A C25 H25B 107.9
O10 C26 C25 107.7(3)
O10 C26 H26A 110.2
C25 C26 H26A 110.2
O10 C26 H26B 110.2
C25 C26 H26B 110.2
H26A C26 H26B 108.5
O10 C27 C28 113.6(3)
O10 C27 H27A 108.8
C28 C27 H27A 108.8
O10 C27 H27B 108.8
C28 C27 H27B 108.8
H27A C27 H27B 107.7
O6 C28 C27 106.9(3)
O6 C28 H28A 110.3
C27 C28 H28A 110.3
O6 C28 H28B 110.3
C27 C28 H28B 110.3
H28A C28 H28B 108.6
C33 C29 C30 120.3(4)
C33 C29 N1 119.9(4)
C30 C29 N1 119.8(4)
C31 C30 C29 119.5(5)
C31 C30 H30 120.3
C29 C30 H30 120.3
C32 C31 C30 120.0(5)
C32 C31 H31 120.0
C30 C31 H31 120.0
C31 C32 N2 119.5(4)
C31 C32 H32 120.3
N2 C32 H32 120.3
N2 C33 C29 118.9(4)
N2 C33 H33 120.5
C29 C33 H33 120.5
C38 C34 C35 120.2(3)
C38 C34 N3 119.6(3)
C35 C34 N3 120.1(3)
C36 C35 C34 118.7(3)
C36 C35 H35 120.6
C34 C35 H35 120.6
C37 C36 C35 119.7(3)
C37 C36 H36 120.2
C35 C36 H36 120.2
N4 C37 C36 119.2(3)
N4 C37 H37 120.4
C36 C37 H37 120.4
N4 C38 C34 118.8(3)
N4 C38 H38 120.6
C34 C38 H38 120.6
O13 Cl1 O14 110.9(2)
O13 Cl1 O12 110.12(17)
O14 Cl1 O12 109.38(18)
O13 Cl1 O11 109.30(16)
O14 Cl1 O11 107.98(17)
O12 Cl1 O11 109.10(16)
O17A Cl2 O16A 114.4(3)
O17A Cl2 O15 108.9(3)
O16A Cl2 O15 109.5(2)
O17A Cl2 O16B 45.0(7)
O16A Cl2 O16B 123.0(6)
O15 Cl2 O16B 127.1(6)
O17A Cl2 O17B 130.9(8)
O16A Cl2 O17B 36.4(8)
O15 Cl2 O17B 117.9(7)
O16B Cl2 O17B 108.4(11)
O17A Cl2 O18A 109.4(3)
O16A Cl2 O18A 109.4(3)
O15 Cl2 O18A 104.8(2)
O16B Cl2 O18A 65.0(8)
O17B Cl2 O18A 73.1(9)
O17A Cl2 O18B 58.5(5)
O16A Cl2 O18B 63.1(5)
O15 Cl2 O18B 101.6(5)
O16B Cl2 O18B 96.7(9)
O17B Cl2 O18B 96.8(10)
O18A Cl2 O18B 153.4(5)
O20B Cl3 O20A 115.6(11)
O20B Cl3 O22 129.0(12)
O20A Cl3 O22 114.3(2)
O20B Cl3 O21A 39.4(16)
O20A Cl3 O21A 111.4(2)
O22 Cl3 O21A 110.7(3)
O20B Cl3 O19A 68.7(18)
O20A Cl3 O19A 108.7(3)
O22 Cl3 O19A 104.2(3)
O21A Cl3 O19A 107.1(4)
O20B Cl3 O19B 116.8(18)
O20A Cl3 O19B 51.2(10)
O22 Cl3 O19B 87.3(7)
O21A Cl3 O19B 83.4(9)
O19A Cl3 O19B 159.9(11)
O20B Cl3 O21B 109.3(17)
O20A Cl3 O21B 46.6(7)
O22 Cl3 O21B 111.8(6)
O21A Cl3 O21B 137.4(6)
O19A Cl3 O21B 64.3(7)
O19B Cl3 O21B 96.3(14)
O24 Cl4 O25 117.9(3)
O24 Cl4 O26B 121.3(5)
O25 Cl4 O26B 81.2(5)
O24 Cl4 O23 117.0(3)
O25 Cl4 O23 117.5(3)
O26B Cl4 O23 94.4(4)
O24 Cl4 O26A 84.5(4)
O25 Cl4 O26A 113.4(4)
O26B Cl4 O26A 40.1(4)
O23 Cl4 O26A 99.2(4)
C29 N1 H1NA 113(3)
C29 N1 H1NB 100(3)
H1NA N1 H1NB 110(4)
C29 N1 H1NC 102(4)
H1NA N1 H1NC 124(5)
H1NB N1 H1NC 106(5)
C33 N2 C32 121.9(5)
C34 N3 H3NA 112(3)
C34 N3 H3NB 111(2)
H3NA N3 H3NB 107(3)
C34 N3 H3NC 111(3)
H3NA N3 H3NC 109(4)
H3NB N3 H3NC 108(3)
C37 N4 C38 123.4(3)
C37 N4 H4N 122(3)
C38 N4 H4N 114(3)
C1 O1 C14 118.4(3)
C6 O2 C7 118.9(3)
C9 O3 C8 112.5(3)
C11 O4 C10 112.6(3)
C13 O5 C12 112.3(3)
C15 O6 C28 114.7(3)
C20 O7 C21 117.1(3)
C22 O8 C23 112.9(3)
C24 O9 C25 112.9(3)
C26 O10 C27 113.9(3)
Cl3 O19A O20B 48.5(8)
Cl3 O19A O21B 61.4(7)
O20B O19A O21B 93.7(11)
O20A O19B Cl3 59.0(8)
O21B O20A O19B 140.6(11)
O21B O20A Cl3 74.9(9)
O19B O20A Cl3 69.8(8)
O21A O20B Cl3 83.0(16)
O21A O20B O19A 143(2)
Cl3 O20B O19A 62.8(15)
O20B O21A Cl3 57.6(14)
O20A O21B Cl3 58.5(9)
O20A O21B O19A 110.5(14)
Cl3 O21B O19A 54.3(6)
O26B O26A Cl4 54.3(6)
O17B O16A Cl2 74.3(10)
O17B O16A O18B 133.0(12)
Cl2 O16A O18B 65.1(5)
O16B O17A Cl2 69.8(8)
O16B O17A O18B 125.3(10)
Cl2 O17A O18B 68.5(5)
O16A O17B Cl2 69.2(11)
O16A O17B O18A 123.0(13)
Cl2 O17B O18A 53.9(6)
Cl2 O18A O16B 56.7(6)
Cl2 O18A O17B 53.1(7)
O16B O18A O17B 90.5(9)
O17A O16B Cl2 65.2(8)
O17A O16B O18A 122.6(11)
Cl2 O16B O18A 58.3(6)
O17A O18B O16A 99.5(8)
O17A O18B Cl2 53.0(5)
O16A O18B Cl2 51.9(4)
O26A O26B Cl4 85.6(7)

loop_
_geom_bond_atom_site_label_1
_geom_bond_atom_site_label_2
_geom_bond_distance
C1 O1 1.362(4)
C1 C2 1.378(5)
C1 C6 1.404(5)
C2 C3 1.401(6)
C2 H2 0.9500
C3 C4 1.365(7)
C3 H3 0.9500
C4 C5 1.389(6)
C4 H4 0.9500
C5 C6 1.385(5)
C5 H5 0.9500
C6 O2 1.370(4)
C7 O2 1.423(4)
C7 C8 1.489(5)
C7 H7A 0.9900
C7 H7B 0.9900
C8 O3 1.436(4)
C8 H8A 0.9900
C8 H8B 0.9900
C9 O3 1.431(4)
C9 C10 1.500(6)
C9 H9A 0.9900
C9 H9B 0.9900
C10 O4 1.431(5)
C10 H10A 0.9900
C10 H10B 0.9900
C11 O4 1.426(4)
C11 C12 1.497(6)
C11 H11A 0.9900
C11 H11B 0.9900
C12 O5 1.441(5)
C12 H12A 0.9900
C12 H12B 0.9900
C13 O5 1.432(4)
C13 C14 1.496(6)
C13 H13A 0.9900
C13 H13B 0.9900
C14 O1 1.429(4)
C14 H14A 0.9900
C14 H14B 0.9900
C15 C16 1.373(6)
C15 O6 1.380(5)
C15 C20 1.404(6)
C16 C17 1.383(7)
C16 H16 0.9500
C17 C18 1.372(8)
C17 H17 0.9500
C18 C19 1.387(7)
C18 H18 0.9500
C19 C20 1.392(6)
C19 H19 0.9500
C20 O7 1.366(5)
C21 O7 1.435(5)
C21 C22 1.495(6)
C21 H21A 0.9900
C21 H21B 0.9900
C22 O8 1.426(5)
C22 H22A 0.9900
C22 H22B 0.9900
C23 O8 1.429(5)
C23 C24 1.504(5)
C23 H23A 0.9900
C23 H23B 0.9900
C24 O9 1.423(4)
C24 H24A 0.9900
C24 H24B 0.9900
C25 O9 1.426(4)
C25 C26 1.506(5)
C25 H25A 0.9900
C25 H25B 0.9900
C26 O10 1.433(4)
C26 H26A 0.9900
C26 H26B 0.9900
C27 O10 1.439(5)
C27 C28 1.487(6)
C27 H27A 0.9900
C27 H27B 0.9900
C28 O6 1.424(4)
C28 H28A 0.9900
C28 H28B 0.9900
C29 C33 1.356(6)
C29 C30 1.375(5)
C29 N1 1.456(5)
C30 C31 1.359(6)
C30 H30 0.9500
C31 C32 1.353(8)
C31 H31 0.9500
C32 N2 1.354(8)
C32 H32 0.9500
C33 N2 1.340(6)
C33 H33 0.9500
C34 C38 1.369(4)
C34 C35 1.386(5)
C34 N3 1.450(4)
C35 C36 1.382(5)
C35 H35 0.9500
C36 C37 1.376(5)
C36 H36 0.9500
C37 N4 1.333(5)
C37 H37 0.9500
C38 N4 1.336(4)
C38 H38 0.9500
Cl1 O13 1.416(3)
Cl1 O14 1.430(3)
Cl1 O12 1.437(3)
Cl1 O11 1.448(2)
Cl2 O17A 1.389(4)
Cl2 O16A 1.404(4)
Cl2 O15 1.435(3)
Cl2 O16B 1.436(14)
Cl2 O17B 1.445(15)
Cl2 O18A 1.461(3)
Cl2 O18B 1.618(13)
Cl3 O20B 1.23(2)
Cl3 O20A 1.391(4)
Cl3 O22 1.409(3)
Cl3 O21A 1.442(4)
Cl3 O19A 1.457(4)
Cl3 O19B 1.522(16)
Cl3 O21B 1.574(19)
Cl4 O24 1.310(4)
Cl4 O25 1.362(4)
Cl4 O26B 1.381(9)
Cl4 O23 1.405(4)
Cl4 O26A 1.696(8)
N1 H1NA 0.98(6)
N1 H1NB 0.81(5)
N1 H1NC 0.87(7)
N3 H3NA 0.90(4)
N3 H3NB 0.88(4)
N3 H3NC 0.87(4)
N4 H4N 0.86(4)
O19A O20B 1.53(4)
O19A O21B 1.616(18)
O19B O20A 1.27(3)
O20A O21B 1.18(2)
O20B O21A 0.92(3)
O26A O26B 1.095(10)
O16A O17B 0.891(19)
O16A O18B 1.591(14)
O17A O16B 1.082(17)
O17A O18B 1.483(14)
O17B O18A 1.730(19)
O18A O16B 1.557(18)

loop_
_geom_hbond_atom_site_label_D
_geom_hbond_atom_site_label_H
_geom_hbond_atom_site_label_A
_geom_hbond_distance_DH
_geom_hbond_distance_HA
_geom_hbond_distance_DA
_geom_hbond_angle_DHA
_geom_hbond_site_symmetry_A
C32 H32 O22 0.95 2.23 3.128(6) 157.6 2
N1 H1NC O22 0.87(7) 2.28(7) 2.957(5) 134(6) .
N1 H1NC O23 0.87(7) 2.12(7) 2.847(6) 140(6) .
N1 H1NA O10 0.98(6) 1.80(6) 2.777(5) 178(5) 4_565
N1 H1NB O8 0.81(5) 2.20(5) 2.983(5) 161(4) 4_565
N3 H3NB O3 0.88(4) 2.13(4) 2.935(4) 153(3) 3_666
N3 H3NA O5 0.90(4) 1.89(4) 2.770(4) 166(4) 3_666
N3 H3NC O11 0.87(4) 2.08(4) 2.892(4) 155(4) 2_556
N4 H4N O27 0.86(4) 1.90(4) 2.702(4) 153(4) .
C37 H37 O15 0.95 2.43 3.260(4) 146.1 2_546
C35 H35 O24 0.95 2.49 3.292(5) 141.8 4_666
